data_7230686
loop_
_publ_author_name
'Hassanpoor, Azam'
'Mirzaei, Masoud'
'Eshtiagh-Hosseini, Hossein'
'Majcher, Anna'

_publ_section_title
;
 Constructing two 1D coordination polymers and one mononuclear complex by
 pyrazine- and pyridinedicarboxylic acids under mild and sonochemical
 conditions: magnetic and CSD studies
;
_journal_issue 26
_journal_name_full CrystEngComm
_journal_page_first 3711
_journal_paper_doi 10.1039/C8CE00573G
_journal_volume 20
_journal_year 2018
_chemical_formula_moiety 'C14 H6 Cu N2 O8, 2(C3 H5 N2 S)'
_chemical_formula_sum 'C20 H16 Cu N6 O8 S2'
_chemical_formula_weight 596.08
_space_group_crystal_system triclinic
_space_group_IT_number 2
_space_group_name_Hall '-P 1'
_space_group_name_H-M_alt 'P -1'
_symmetry_space_group_name_Hall '-P 1'
_symmetry_space_group_name_H-M 'P -1'
_atom_sites_solution_hydrogens mixed
_atom_sites_solution_primary iterative
_audit_creation_date 2014-04-11
_audit_creation_method
;
Olex2 1.2
(compiled 2014.03.20 svn.r2918 for OlexSys, GUI svn.r4816)
;
_audit_update_record
;
2017-05-22 deposited with the CCDC.
2018-05-18 downloaded from the CCDC.
;
_cell_angle_alpha 70.675(4)
_cell_angle_beta 85.308(4)
_cell_angle_gamma 81.872(4)
_cell_formula_units_Z 1
_cell_length_a 6.4091(3)
_cell_length_b 8.0567(4)
_cell_length_c 11.3265(5)
_cell_measurement_reflns_used 7687
_cell_measurement_temperature 100.0(1)
_cell_measurement_theta_max 76.1590
_cell_measurement_theta_min 4.1190
_cell_volume 545.98(5)
_computing_cell_refinement
;
CrysAlisPro, Agilent Technologies,
Version 1.171.37.31 (release 14-01-2014 CrysAlis171 .NET)
(compiled Jan 14 2014,18:38:05)
;
_computing_data_collection
;
CrysAlisPro, Agilent Technologies,
Version 1.171.37.31 (release 14-01-2014 CrysAlis171 .NET)
(compiled Jan 14 2014,18:38:05)
;
_computing_data_reduction
;
CrysAlisPro, Agilent Technologies,
Version 1.171.37.31 (release 14-01-2014 CrysAlis171 .NET)
(compiled Jan 14 2014,18:38:05)
;
_computing_molecular_graphics 'Olex2 (Dolomanov et al., 2009)'
_computing_publication_material 'Olex2 (Dolomanov et al., 2009)'
_computing_structure_refinement 'ShelXL (Sheldrick, 2008)'
_computing_structure_solution 'olex2.solve (Bourhis et al., 2013)'
_diffrn_ambient_environment N~2~
_diffrn_ambient_temperature 100.0(1)
_diffrn_detector 'CCD plate'
_diffrn_detector_area_resol_mean 10.4839
_diffrn_detector_type Atlas
_diffrn_measured_fraction_theta_full 0.999
_diffrn_measured_fraction_theta_max 0.993
_diffrn_measurement_device 'four-circle diffractometer'
_diffrn_measurement_device_type 'SuperNova, Dual, Cu at zero, Atlas'
_diffrn_measurement_method '\w scans'
_diffrn_orient_matrix_UB_11 0.1386464000
_diffrn_orient_matrix_UB_12 -0.1799826000
_diffrn_orient_matrix_UB_13 0.0452825000
_diffrn_orient_matrix_UB_21 -0.0924003000
_diffrn_orient_matrix_UB_22 -0.0589246000
_diffrn_orient_matrix_UB_23 -0.0989801000
_diffrn_orient_matrix_UB_31 0.1768593000
_diffrn_orient_matrix_UB_32 0.0762173000
_diffrn_orient_matrix_UB_33 -0.0946383000
_diffrn_radiation_monochromator mirror
_diffrn_radiation_probe x-ray
_diffrn_radiation_type CuK\a
_diffrn_radiation_wavelength 1.54184
_diffrn_reflns_av_R_equivalents 0.0325
_diffrn_reflns_av_unetI/netI 0.0178
_diffrn_reflns_Laue_measured_fraction_full 0.999
_diffrn_reflns_Laue_measured_fraction_max 0.993
_diffrn_reflns_limit_h_max 8
_diffrn_reflns_limit_h_min -8
_diffrn_reflns_limit_k_max 10
_diffrn_reflns_limit_k_min -10
_diffrn_reflns_limit_l_max 14
_diffrn_reflns_limit_l_min -14
_diffrn_reflns_number 10888
_diffrn_reflns_point_group_measured_fraction_full 0.999
_diffrn_reflns_point_group_measured_fraction_max 0.993
_diffrn_reflns_theta_full 67.684
_diffrn_reflns_theta_max 76.045
_diffrn_reflns_theta_min 4.139
_diffrn_source 'sealed X-ray tube'
_diffrn_source_type 'SuperNova (Cu) X-ray Source'
_exptl_absorpt_coefficient_mu 3.789
_exptl_absorpt_correction_T_max 0.977
_exptl_absorpt_correction_T_min 0.881
_exptl_absorpt_correction_type gaussian
_exptl_absorpt_process_details
;
CrysAlisPro, Agilent Technologies,
Version 1.171.37.31 (release 14-01-2014 CrysAlis171 .NET)
(compiled Jan 14 2014,18:38:05)
Numerical absorption correction based on gaussian integration over
            a multifaceted crystal model
Empirical absorption correction using spherical harmonics,
 implemented in SCALE3 ABSPACK scaling algorithm.
;
_exptl_crystal_colour blue
_exptl_crystal_density_diffrn 1.813
_exptl_crystal_description rod
_exptl_crystal_F_000 303
_exptl_crystal_size_max 0.3004
_exptl_crystal_size_mid 0.1317
_exptl_crystal_size_min 0.0509
_refine_diff_density_max 0.335
_refine_diff_density_min -0.654
_refine_diff_density_rms 0.078
_refine_ls_extinction_method none
_refine_ls_goodness_of_fit_ref 1.031
_refine_ls_hydrogen_treatment mixed
_refine_ls_matrix_type full
_refine_ls_number_parameters 178
_refine_ls_number_reflns 2253
_refine_ls_number_restraints 0
_refine_ls_restrained_S_all 1.031
_refine_ls_R_factor_all 0.0333
_refine_ls_R_factor_gt 0.0317
_refine_ls_shift/su_max 0.000
_refine_ls_shift/su_mean 0.000
_refine_ls_structure_factor_coef Fsqd
_refine_ls_weighting_details 'w=1/[\s^2^(Fo^2^)+(0.0481P)^2^+0.5971P] where P=(Fo^2^+2Fc^2^)/3'
_refine_ls_weighting_scheme calc
_refine_ls_wR_factor_gt 0.0825
_refine_ls_wR_factor_ref 0.0839
_reflns_Friedel_coverage 0.000
_reflns_number_gt 2151
_reflns_number_total 2253
_reflns_threshold_expression 'I > 2\s(I)'
_cod_data_source_file c8ce00573g2.cif
_cod_data_source_block aht082
_cod_depositor_comments 'Adding full bibliography for 7230684--7230686.cif.'
_cod_database_code 7230686
_shelxl_version_number 2013-4
_chemical_oxdiff_formula 'C10 H10 N4 O4 S1 Cu1'
_shelx_space_group_comment
;
The symmetry employed for this shelxl refinement is uniquely defined
by the following loop, which should always be used as a source of
symmetry information in preference to the above space-group names.
They are only intended as comments.
;
_reflns_odcompleteness_completeness 99.90
_reflns_odcompleteness_iscentric 1
_reflns_odcompleteness_theta 66.97
_olex2_refinement_description
;
1. Fixed Uiso
 At 1.2 times of:
  All C(H) groups, All C(H,H,H) groups
2.a Aromatic/amide H refined with riding coordinates:
 C9(H9), C5(H5), C3(H3), C10(H10), C4(H4)
;
_olex2_exptl_crystal_mounting_method 'mounted on a nylon loop'

loop_
_space_group_symop_operation_xyz
'x, y, z'
'-x, -y, -z'

loop_
_atom_site_label
_atom_site_type_symbol
_atom_site_fract_x
_atom_site_fract_y
_atom_site_fract_z
_atom_site_U_iso_or_equiv
_atom_site_adp_type
_atom_site_occupancy
_atom_site_site_symmetry_order
_atom_site_calc_flag
_atom_site_refinement_flags_posn
_atom_site_refinement_flags_adp
_atom_site_refinement_flags_occupancy
Cu1 Cu 0.5000 0.5000 0.0000 0.01332(13) Uani 1 2 d S T P
S1 S 0.21785(7) 0.90826(6) 0.39182(4) 0.01549(13) Uani 1 1 d . . .
O3 O 1.3460(2) 0.46378(18) 0.22638(12) 0.0169(3) Uani 1 1 d . . .
O4 O 1.0973(2) 0.38908(18) 0.37970(12) 0.0170(3) Uani 1 1 d . . .
O1 O 0.6934(2) 0.29103(16) 0.08351(12) 0.0139(3) Uani 1 1 d . . .
O2 O 0.9842(2) 0.20835(17) 0.19554(12) 0.0160(3) Uani 1 1 d . . .
N1 N 0.6973(2) 0.6252(2) 0.05168(14) 0.0125(3) Uani 1 1 d . . .
N3 N 0.3452(3) 0.6221(2) 0.58805(16) 0.0180(3) Uani 1 1 d . . .
N2 N 0.5931(2) 0.7985(2) 0.46146(15) 0.0141(3) Uani 1 1 d . . .
C9 C 0.6071(3) 0.9498(2) 0.35782(17) 0.0159(4) Uani 1 1 d . . .
H9 H 0.7364 0.9954 0.3256 0.019 Uiso 1 1 calc R . .
C5 C 0.6793(3) 0.7991(2) 0.03181(17) 0.0135(3) Uani 1 1 d . . .
H5 H 0.5699 0.8743 -0.0188 0.016 Uiso 1 1 calc R . .
C3 C 0.9740(3) 0.7609(2) 0.15705(17) 0.0149(4) Uani 1 1 d . . .
H3 H 1.0712 0.8085 0.1922 0.018 Uiso 1 1 calc R . .
C10 C 0.4208(3) 1.0247(3) 0.30806(18) 0.0172(4) Uani 1 1 d . . .
H10 H 0.4019 1.1277 0.2365 0.021 Uiso 1 1 calc R . .
C4 C 0.8164(3) 0.8732(2) 0.08334(18) 0.0152(4) Uani 1 1 d . . .
H4 H 0.8023 0.9973 0.0684 0.018 Uiso 1 1 calc R . .
C8 C 0.3972(3) 0.7577(2) 0.49233(17) 0.0144(4) Uani 1 1 d . . .
C1 C 0.8492(3) 0.5146(2) 0.12450(16) 0.0118(3) Uani 1 1 d . . .
C2 C 0.9912(3) 0.5785(2) 0.18003(16) 0.0123(3) Uani 1 1 d . . .
C6 C 0.8463(3) 0.3211(2) 0.13756(16) 0.0123(3) Uani 1 1 d . . .
C7 C 1.1595(3) 0.4634(2) 0.26837(17) 0.0135(3) Uani 1 1 d . . .
H2 H 0.695(4) 0.739(3) 0.509(2) 0.016 Uiso 1 1 d R . .
H3A H 0.431(4) 0.577(3) 0.643(2) 0.016 Uiso 1 1 d R . .
H3B H 0.213(4) 0.608(3) 0.602(2) 0.016 Uiso 1 1 d R . .

loop_
_atom_site_aniso_label
_atom_site_aniso_U_11
_atom_site_aniso_U_22
_atom_site_aniso_U_33
_atom_site_aniso_U_23
_atom_site_aniso_U_13
_atom_site_aniso_U_12
Cu1 0.0110(2) 0.00865(19) 0.0197(2) -0.00327(15) -0.00755(14) 0.00142(14)
S1 0.0112(2) 0.0172(2) 0.0159(2) -0.00263(17) -0.00467(16) 0.00103(16)
O3 0.0101(6) 0.0203(7) 0.0174(6) -0.0024(5) -0.0013(5) -0.0003(5)
O4 0.0123(6) 0.0204(7) 0.0147(6) -0.0007(5) -0.0031(5) -0.0008(5)
O1 0.0115(6) 0.0114(6) 0.0183(6) -0.0039(5) -0.0055(5) 0.0007(5)
O2 0.0132(6) 0.0120(6) 0.0202(7) -0.0019(5) -0.0065(5) 0.0020(5)
N1 0.0112(7) 0.0123(7) 0.0130(7) -0.0033(6) -0.0021(5) 0.0010(5)
N3 0.0109(8) 0.0221(8) 0.0160(8) 0.0008(6) -0.0029(6) -0.0018(6)
N2 0.0109(7) 0.0153(7) 0.0145(7) -0.0026(6) -0.0034(6) 0.0000(6)
C9 0.0159(9) 0.0156(9) 0.0156(9) -0.0043(7) -0.0010(7) -0.0020(7)
C5 0.0126(8) 0.0097(8) 0.0162(8) -0.0027(6) -0.0030(6) 0.0025(6)
C3 0.0131(9) 0.0155(9) 0.0174(9) -0.0068(7) -0.0022(7) -0.0017(7)
C10 0.0184(9) 0.0156(9) 0.0163(9) -0.0035(7) -0.0025(7) -0.0010(7)
C4 0.0147(9) 0.0116(8) 0.0186(9) -0.0046(7) -0.0006(7) -0.0001(7)
C8 0.0128(8) 0.0168(9) 0.0135(8) -0.0049(7) -0.0038(7) 0.0010(7)
C1 0.0103(8) 0.0112(8) 0.0121(8) -0.0023(6) -0.0012(6) 0.0011(6)
C2 0.0097(8) 0.0139(8) 0.0120(8) -0.0030(7) -0.0005(6) 0.0000(6)
C6 0.0105(8) 0.0130(8) 0.0124(8) -0.0032(6) 0.0000(6) -0.0008(6)
C7 0.0123(8) 0.0124(8) 0.0157(8) -0.0043(7) -0.0048(7) 0.0008(6)

loop_
_atom_type_symbol
_atom_type_description
_atom_type_scat_dispersion_real
_atom_type_scat_dispersion_imag
_atom_type_scat_source
C C 0.0181 0.0091 'International Tables Vol C Tables 4.2.6.8 and 6.1.1.4'
H H 0.0000 0.0000 'International Tables Vol C Tables 4.2.6.8 and 6.1.1.4'
N N 0.0311 0.0180 'International Tables Vol C Tables 4.2.6.8 and 6.1.1.4'
O O 0.0492 0.0322 'International Tables Vol C Tables 4.2.6.8 and 6.1.1.4'
S S 0.3331 0.5567 'International Tables Vol C Tables 4.2.6.8 and 6.1.1.4'
Cu Cu -1.9646 0.5888 'International Tables Vol C Tables 4.2.6.8 and 6.1.1.4'

loop_
_exptl_crystal_face_index_h
_exptl_crystal_face_index_k
_exptl_crystal_face_index_l
_exptl_crystal_face_perp_dist
_exptl_oxdiff_crystal_face_indexfrac_h
_exptl_oxdiff_crystal_face_indexfrac_k
_exptl_oxdiff_crystal_face_indexfrac_l
_exptl_oxdiff_crystal_face_x
_exptl_oxdiff_crystal_face_y
_exptl_oxdiff_crystal_face_z
0 2 -5 0.0630 -0.0069 1.9992 -4.9960 -0.5870 0.3773 0.6240
0 -2 5 0.0689 0.0069 -1.9992 4.9960 0.5870 -0.3773 -0.6240
4 0 1 0.1157 4.0006 -0.0053 0.9922 0.6005 -0.4676 0.6132
-3 -1 3 0.1399 -2.9956 -0.9955 3.0038 -0.1001 0.0381 -0.8899
0 5 5 0.0427 0.0026 4.9999 5.0107 -0.6726 -0.7908 -0.0927
0 -5 -5 0.0082 -0.0026 -4.9999 -5.0107 0.6726 0.7908 0.0927
3 1 -4 0.1065 2.9944 0.9954 -4.0039 0.0547 0.0610 0.9844
0 -2 -7 0.0368 -0.0067 -2.0005 -7.0045 0.0420 0.8118 0.5092
0 2 7 0.0514 0.0067 2.0005 7.0045 -0.0420 -0.8118 -0.5092
-4 -1 1 0.1534 -3.9977 -0.9944 1.0057 -0.3298 0.3284 -0.8780
0 5 2 0.0473 -0.0008 4.9995 2.0106 -0.8089 -0.4935 0.1906

loop_
_geom_angle_atom_site_label_1
_geom_angle_atom_site_label_2
_geom_angle_atom_site_label_3
_geom_angle
_geom_angle_site_symmetry_1
_geom_angle_site_symmetry_3
O1 Cu1 O1 180.0 . 2_665
O1 Cu1 N1 96.70(6) 2_665 .
O1 Cu1 N1 83.31(6) . .
O1 Cu1 N1 96.69(6) . 2_665
O1 Cu1 N1 83.31(6) 2_665 2_665
N1 Cu1 N1 180.0 2_665 .
C8 S1 C10 90.51(9) . .
C6 O1 Cu1 115.13(11) . .
C5 N1 Cu1 126.08(12) . .
C5 N1 C1 120.64(15) . .
C1 N1 Cu1 112.91(12) . .
C8 N3 H3A 117.3(17) . .
C8 N3 H3B 118.0(16) . .
H3A N3 H3B 122(2) . .
C9 N2 H2 126.1(16) . .
C8 N2 C9 113.93(16) . .
C8 N2 H2 119.7(16) . .
N2 C9 H9 123.3 . .
C10 C9 N2 113.43(17) . .
C10 C9 H9 123.3 . .
N1 C5 H5 119.2 . .
N1 C5 C4 121.62(16) . .
C4 C5 H5 119.2 . .
C4 C3 H3 119.8 . .
C4 C3 C2 120.47(16) . .
C2 C3 H3 119.8 . .
S1 C10 H10 124.5 . .
C9 C10 S1 110.93(15) . .
C9 C10 H10 124.5 . .
C5 C4 H4 120.9 . .
C3 C4 C5 118.14(17) . .
C3 C4 H4 120.9 . .
N3 C8 S1 124.08(15) . .
N3 C8 N2 124.72(17) . .
N2 C8 S1 111.19(14) . .
N1 C1 C2 121.09(16) . .
N1 C1 C6 113.67(15) . .
C2 C1 C6 125.25(16) . .
C3 C2 C7 117.24(16) . .
C1 C2 C3 118.02(16) . .
C1 C2 C7 124.69(16) . .
O1 C6 C1 114.63(15) . .
O2 C6 O1 125.46(17) . .
O2 C6 C1 119.91(16) . .
O3 C7 O4 126.79(17) . .
O3 C7 C2 116.86(16) . .
O4 C7 C2 116.07(16) . .

loop_
_geom_bond_atom_site_label_1
_geom_bond_atom_site_label_2
_geom_bond_distance
_geom_bond_site_symmetry_2
Cu1 O1 1.9529(12) .
Cu1 O1 1.9529(12) 2_665
Cu1 N1 1.9576(15) .
Cu1 N1 1.9576(15) 2_665
S1 C10 1.740(2) .
S1 C8 1.7305(18) .
O3 C7 1.250(2) .
O4 C7 1.262(2) .
O1 C6 1.287(2) .
O2 C6 1.229(2) .
N1 C5 1.333(2) .
N1 C1 1.350(2) .
N3 C8 1.320(3) .
N3 H3A 0.82(3) .
N3 H3B 0.87(3) .
N2 C9 1.392(2) .
N2 C8 1.332(3) .
N2 H2 0.86(3) .
C9 H9 0.9500 .
C9 C10 1.338(3) .
C5 H5 0.9500 .
C5 C4 1.390(3) .
C3 H3 0.9500 .
C3 C4 1.384(3) .
C3 C2 1.395(2) .
C10 H10 0.9500 .
C4 H4 0.9500 .
C1 C2 1.390(2) .
C1 C6 1.519(2) .
C2 C7 1.518(2) .

loop_
_geom_torsion_atom_site_label_1
_geom_torsion_atom_site_label_2
_geom_torsion_atom_site_label_3
_geom_torsion_atom_site_label_4
_geom_torsion
Cu1 O1 C6 O2 179.66(14)
Cu1 O1 C6 C1 -0.86(19)
Cu1 N1 C5 C4 173.31(13)
Cu1 N1 C1 C2 -173.75(13)
Cu1 N1 C1 C6 6.35(18)
N1 C5 C4 C3 -0.2(3)
N1 C1 C2 C3 -0.8(3)
N1 C1 C2 C7 176.73(16)
N1 C1 C6 O1 -3.7(2)
N1 C1 C6 O2 175.78(16)
N2 C9 C10 S1 0.8(2)
C9 N2 C8 S1 0.1(2)
C9 N2 C8 N3 -178.92(18)
C5 N1 C1 C2 -0.4(3)
C5 N1 C1 C6 179.71(15)
C3 C2 C7 O3 -75.2(2)
C3 C2 C7 O4 99.1(2)
C10 S1 C8 N3 179.33(17)
C10 S1 C8 N2 0.27(14)
C4 C3 C2 C1 1.5(3)
C4 C3 C2 C7 -176.23(16)
C8 S1 C10 C9 -0.62(15)
C8 N2 C9 C10 -0.6(2)
C1 N1 C5 C4 0.9(3)
C1 C2 C7 O3 107.2(2)
C1 C2 C7 O4 -78.4(2)
C2 C3 C4 C5 -1.0(3)
C2 C1 C6 O1 176.38(16)
C2 C1 C6 O2 -4.1(3)
C6 C1 C2 C3 179.11(16)
C6 C1 C2 C7 -3.4(3)
